data_2222094
loop_
_publ_author_name
'Saliu, Kuburat O.'
'Takats, Josef'
'Ferguson, Michael J.'

_publ_section_title
;Bis[tris(3-<i>tert</i>-butyl-5-methylpyrazol-1-yl)hydridoborato]ytterbium(II)
 toluene solvate
;
_journal_coeditor_code LH2812
_journal_issue 6
_journal_name_full 'Acta Crystallographica Section E'
_journal_page_first m643
_journal_page_last m644
_journal_paper_doi 10.1107/S1600536809017152
_journal_volume 65
_journal_year 2009
_chemical_formula_iupac '[Yb (C24 H40 B N6)2] , C7 H8'
_chemical_formula_moiety 'C48 H80 B2 N12 Yb , C7 H8'
_chemical_formula_sum 'C55 H88 B2 N12 Yb'
_chemical_formula_weight 1112.03
_chemical_name_systematic
;
Bis[tris(3-<i>tert</i>-butyl-5-methylpyrazol-1-yl)hydridoborato]ytterbium(II)
toluene solvate
;
_space_group_IT_number 2
_symmetry_cell_setting triclinic
_symmetry_space_group_name_Hall '-P 1'
_symmetry_space_group_name_H-M 'P -1'
_atom_sites_solution_hydrogens geom
_atom_sites_solution_primary direct
_atom_sites_solution_secondary difmap
_audit_creation_method SHELXL97
_cell_angle_alpha 96.1072(19)
_cell_angle_beta 96.1001(18)
_cell_angle_gamma 98.9737(19)
_cell_formula_units_Z 2
_cell_length_a 11.8621(17)
_cell_length_b 12.1587(17)
_cell_length_c 20.650(3)
_cell_measurement_reflns_used 6598
_cell_measurement_temperature 193(2)
_cell_measurement_theta_max 27.50
_cell_measurement_theta_min 2.23
_cell_volume 2902.2(7)
_computing_cell_refinement 'SAINT (Bruker, 1997)'
_computing_data_collection 'SMART (Bruker, 1997)'
_computing_data_reduction 'SAINT (Bruker, 1997)'
_computing_molecular_graphics 'SHELXTL (Sheldrick, 2008)'
_computing_publication_material 'SHELXTL (Sheldrick, 2008)'
_computing_structure_refinement 'SHELXL97 (Sheldrick, 2008)'
_computing_structure_solution 'SHELXS97 (Sheldrick, 2008)'
_diffrn_ambient_temperature 193(2)
_diffrn_detector_area_resol_mean 8.192
_diffrn_measured_fraction_theta_full 0.991
_diffrn_measured_fraction_theta_max 0.976
_diffrn_measurement_device_type 'Bruker PLATFORM diffractometer with SMART 1000 CCD area-detector'
_diffrn_measurement_method \w
_diffrn_radiation_monochromator graphite
_diffrn_radiation_source 'fine-focus sealed tube'
_diffrn_radiation_type MoK\a
_diffrn_radiation_wavelength 0.71073
_diffrn_reflns_av_R_equivalents 0.0255
_diffrn_reflns_av_sigmaI/netI 0.0405
_diffrn_reflns_limit_h_max 15
_diffrn_reflns_limit_h_min -15
_diffrn_reflns_limit_k_max 15
_diffrn_reflns_limit_k_min -15
_diffrn_reflns_limit_l_max 26
_diffrn_reflns_limit_l_min -26
_diffrn_reflns_number 24467
_diffrn_reflns_theta_full 25.25
_diffrn_reflns_theta_max 27.56
_diffrn_reflns_theta_min 1.71
_diffrn_standards_decay_% 0
_diffrn_standards_interval_time 0
_diffrn_standards_number 0
_exptl_absorpt_coefficient_mu 1.656
_exptl_absorpt_correction_T_max 0.8012
_exptl_absorpt_correction_T_min 0.5643
_exptl_absorpt_correction_type integration
_exptl_absorpt_process_details '(SHELXTL; Sheldrick, 2008)'
_exptl_crystal_colour yellow
_exptl_crystal_density_diffrn 1.273
_exptl_crystal_density_method 'not measured'
_exptl_crystal_description block
_exptl_crystal_F_000 1164
_exptl_crystal_size_max 0.39
_exptl_crystal_size_mid 0.36
_exptl_crystal_size_min 0.14
_refine_diff_density_max 1.908
_refine_diff_density_min -1.741
_refine_ls_extinction_method none
_refine_ls_goodness_of_fit_ref 1.096
_refine_ls_hydrogen_treatment mixed
_refine_ls_matrix_type full
_refine_ls_number_parameters 669
_refine_ls_number_reflns 13091
_refine_ls_number_restraints 0
_refine_ls_restrained_S_all 1.096
_refine_ls_R_factor_all 0.0405
_refine_ls_R_factor_gt 0.0352
_refine_ls_shift/su_max 0.001
_refine_ls_shift/su_mean 0.000
_refine_ls_structure_factor_coef Fsqd
_refine_ls_weighting_details 'calc w = 1/[\s^2^(Fo^2^)+(0.0559P)^2^+1.1666P] where P=(Fo^2^+2Fc^2^)/3'
_refine_ls_weighting_scheme calc
_refine_ls_wR_factor_gt 0.0925
_refine_ls_wR_factor_ref 0.0960
_reflns_number_gt 11816
_reflns_number_total 13091
_reflns_threshold_expression I>2\s(I)
_cod_data_source_file lh2812.cif
_cod_data_source_block I
_cod_original_cell_volume 2902.1(7)
_cod_original_sg_symbol_H-M P-1
_cod_database_code 2222094
_cod_database_fobs_code 2222094

loop_
_symmetry_equiv_pos_as_xyz
'x, y, z'
'-x, -y, -z'

loop_
_atom_site_type_symbol
_atom_site_label
_atom_site_fract_x
_atom_site_fract_y
_atom_site_fract_z
_atom_site_U_iso_or_equiv
_atom_site_adp_type
_atom_site_calc_flag
_atom_site_refinement_flags
_atom_site_occupancy
_atom_site_disorder_assembly
_atom_site_disorder_group
Yb Yb 0.234066(10) 0.515202(10) 0.265241(5) 0.02764(5) Uani d . 1 . .
N N11 0.3907(2) 0.6798(2) 0.38158(12) 0.0297(5) Uani d . 1 . .
N N12 0.2745(2) 0.6378(2) 0.37444(13) 0.0336(5) Uani d . 1 . .
N N21 0.4464(2) 0.4848(2) 0.37392(12) 0.0298(5) Uani d . 1 . .
N N22 0.3382(2) 0.4220(2) 0.35293(12) 0.0284(5) Uani d . 1 . .
N N31 0.5013(2) 0.6172(2) 0.28709(12) 0.0292(5) Uani d . 1 . .
N N32 0.4151(2) 0.6195(2) 0.23690(12) 0.0298(5) Uani d . 1 . .
N N41 0.1149(2) 0.3613(2) 0.14689(12) 0.0285(5) Uani d . 1 . .
N N42 0.2164(2) 0.3423(2) 0.18056(12) 0.0295(5) Uani d . 1 . .
N N51 -0.0193(2) 0.4987(2) 0.17664(12) 0.0300(5) Uani d . 1 . .
N N52 0.0614(2) 0.5913(2) 0.20427(12) 0.0301(5) Uani d . 1 . .
N N61 -0.0833(2) 0.2865(2) 0.17723(12) 0.0309(5) Uani d . 1 . .
N N62 -0.0989(2) 0.2068(2) 0.12360(12) 0.0319(5) Uani d . 1 . .
C C13 0.2270(3) 0.7081(3) 0.41270(15) 0.0358(7) Uani d . 1 . .
C C14 0.3108(3) 0.7970(3) 0.44379(16) 0.0401(7) Uani d . 1 . .
H H14 0.2993 0.8586 0.4732 0.048 Uiso calc R 1 . .
C C15 0.4133(3) 0.7774(3) 0.42319(14) 0.0333(6) Uani d . 1 . .
C C16 0.5295(3) 0.8479(3) 0.43985(18) 0.0443(8) Uani d . 1 . .
H H16A 0.5523 0.8812 0.4010 0.053 Uiso calc R 1 . .
H H16B 0.5853 0.8012 0.4542 0.053 Uiso calc R 1 . .
H H16C 0.5273 0.9078 0.4752 0.053 Uiso calc R 1 . .
C C17 0.1020(3) 0.6831(3) 0.42488(16) 0.0439(8) Uani d . 1 . .
C C18 0.0510(4) 0.7912(5) 0.4291(2) 0.0684(13) Uani d . 1 . .
H H18A -0.0298 0.7743 0.4365 0.082 Uiso calc R 1 . .
H H18B 0.0561 0.8241 0.3880 0.082 Uiso calc R 1 . .
H H18C 0.0940 0.8446 0.4656 0.082 Uiso calc R 1 . .
C C19 0.0306(3) 0.5959(5) 0.3714(2) 0.0634(13) Uani d . 1 . .
H H19A -0.0494 0.5822 0.3807 0.076 Uiso calc R 1 . .
H H19B 0.0617 0.5258 0.3706 0.076 Uiso calc R 1 . .
H H19C 0.0336 0.6239 0.3287 0.076 Uiso calc R 1 . .
C C20 0.0994(3) 0.6359(4) 0.49101(19) 0.0540(10) Uani d . 1 . .
H H20A 0.0197 0.6198 0.5005 0.065 Uiso calc R 1 . .
H H20B 0.1447 0.6912 0.5259 0.065 Uiso calc R 1 . .
H H20C 0.1322 0.5666 0.4888 0.065 Uiso calc R 1 . .
C C23 0.3343(3) 0.3281(3) 0.38186(15) 0.0342(6) Uani d . 1 A .
C C24 0.4389(3) 0.3287(3) 0.42021(17) 0.0406(7) Uani d . 1 . .
H H24 0.4587 0.2717 0.4452 0.049 Uiso calc R 1 . .
C C25 0.5073(3) 0.4286(3) 0.41436(16) 0.0365(7) Uani d . 1 . .
C C26 0.6280(3) 0.4703(3) 0.44679(19) 0.0484(9) Uani d . 1 . .
H H26A 0.6471 0.4230 0.4805 0.058 Uiso calc R 1 . .
H H26B 0.6343 0.5479 0.4671 0.058 Uiso calc R 1 . .
H H26C 0.6815 0.4672 0.4139 0.058 Uiso calc R 1 . .
C C27 0.2263(3) 0.2412(3) 0.37726(17) 0.0412(7) Uani d . 1 . .
C C28A 0.1367(6) 0.2548(6) 0.3271(3) 0.0577(17) Uani d P 0.65 A 1
H H28A 0.1684 0.2600 0.2854 0.069 Uiso calc PR 0.65 A 1
H H28B 0.1066 0.3234 0.3398 0.069 Uiso calc PR 0.65 A 1
H H28C 0.0745 0.1900 0.3221 0.069 Uiso calc PR 0.65 A 1
C C29A 0.2611(6) 0.1207(5) 0.3635(4) 0.0610(17) Uani d P 0.65 A 1
H H29A 0.3170 0.1097 0.3997 0.073 Uiso calc PR 0.65 A 1
H H29B 0.2953 0.1152 0.3224 0.073 Uiso calc PR 0.65 A 1
H H29C 0.1924 0.0630 0.3600 0.073 Uiso calc PR 0.65 A 1
C C30A 0.1861(6) 0.2466(7) 0.4457(3) 0.0609(17) Uani d P 0.65 A 1
H H30A 0.2526 0.2525 0.4791 0.073 Uiso calc PR 0.65 A 1
H H30B 0.1315 0.1784 0.4483 0.073 Uiso calc PR 0.65 A 1
H H30C 0.1486 0.3123 0.4532 0.073 Uiso calc PR 0.65 A 1
C C28B 0.1896(12) 0.1808(11) 0.3063(6) 0.060(3) Uani d P 0.35 A 2
H H28D 0.1921 0.2365 0.2753 0.072 Uiso calc PR 0.35 A 2
H H28E 0.1111 0.1389 0.3029 0.072 Uiso calc PR 0.35 A 2
H H28F 0.2423 0.1288 0.2959 0.072 Uiso calc PR 0.35 A 2
C C29B 0.2290(12) 0.1627(12) 0.4256(7) 0.067(4) Uani d P 0.35 A 2
H H29D 0.1562 0.1098 0.4192 0.080 Uiso calc PR 0.35 A 2
H H29E 0.2400 0.2040 0.4698 0.080 Uiso calc PR 0.35 A 2
H H29F 0.2927 0.1212 0.4203 0.080 Uiso calc PR 0.35 A 2
C C30B 0.1189(10) 0.3114(11) 0.3882(7) 0.057(3) Uani d P 0.35 A 2
H H30D 0.1209 0.3704 0.3594 0.069 Uiso calc PR 0.35 A 2
H H30E 0.1271 0.3453 0.4341 0.069 Uiso calc PR 0.35 A 2
H H30F 0.0455 0.2597 0.3778 0.069 Uiso calc PR 0.35 A 2
C C33 0.4685(3) 0.6383(3) 0.18325(15) 0.0335(6) Uani d . 1 . .
C C34 0.5866(3) 0.6460(3) 0.19885(16) 0.0397(7) Uani d . 1 . .
H H34 0.6434 0.6581 0.1700 0.048 Uiso calc R 1 . .
C C35 0.6052(3) 0.6327(3) 0.26406(16) 0.0354(7) Uani d . 1 . .
C C36 0.7174(3) 0.6337(4) 0.3053(2) 0.0513(9) Uani d . 1 . .
H H36A 0.7164 0.5616 0.3226 0.062 Uiso calc R 1 . .
H H36B 0.7287 0.6943 0.3419 0.062 Uiso calc R 1 . .
H H36C 0.7804 0.6458 0.2784 0.062 Uiso calc R 1 . .
C C37 0.4057(3) 0.6577(3) 0.11836(16) 0.0392(7) Uani d . 1 . .
C C38 0.2797(3) 0.6037(3) 0.10966(16) 0.0425(8) Uani d . 1 . .
H H38A 0.2425 0.6172 0.0672 0.051 Uiso calc R 1 . .
H H38B 0.2416 0.6363 0.1451 0.051 Uiso calc R 1 . .
H H38C 0.2738 0.5227 0.1111 0.051 Uiso calc R 1 . .
C C39 0.4161(4) 0.7848(4) 0.1163(2) 0.0567(10) Uani d . 1 . .
H H39A 0.3771 0.7988 0.0745 0.068 Uiso calc R 1 . .
H H39B 0.4975 0.8187 0.1206 0.068 Uiso calc R 1 . .
H H39C 0.3803 0.8181 0.1526 0.068 Uiso calc R 1 . .
C C40 0.4633(4) 0.6068(5) 0.06140(19) 0.0675(13) Uani d . 1 . .
H H40A 0.4234 0.6192 0.0195 0.081 Uiso calc R 1 . .
H H40B 0.4592 0.5260 0.0631 0.081 Uiso calc R 1 . .
H H40C 0.5441 0.6428 0.0655 0.081 Uiso calc R 1 . .
C C43 0.2782(3) 0.3039(3) 0.13496(15) 0.0323(6) Uani d . 1 . .
C C44 0.2174(3) 0.2991(3) 0.07203(15) 0.0361(7) Uani d . 1 . .
H H44 0.2417 0.2749 0.0313 0.043 Uiso calc R 1 . .
C C45 0.1162(3) 0.3364(3) 0.08108(14) 0.0330(6) Uani d . 1 . .
C C46 0.0227(3) 0.3551(3) 0.03069(16) 0.0435(8) Uani d . 1 . .
H H46A -0.0443 0.2959 0.0289 0.052 Uiso calc R 1 . .
H H46B 0.0504 0.3532 -0.0124 0.052 Uiso calc R 1 . .
H H46C 0.0008 0.4283 0.0426 0.052 Uiso calc R 1 . .
C C47 0.3911(3) 0.2634(3) 0.15263(16) 0.0367(7) Uani d . 1 . .
C C48 0.3633(4) 0.1369(3) 0.1577(2) 0.0541(9) Uani d . 1 . .
H H48A 0.4348 0.1085 0.1692 0.065 Uiso calc R 1 . .
H H48B 0.3246 0.0973 0.1155 0.065 Uiso calc R 1 . .
H H48C 0.3128 0.1243 0.1918 0.065 Uiso calc R 1 . .
C C49 0.4683(4) 0.2803(4) 0.0987(2) 0.0608(11) Uani d . 1 . .
H H49A 0.5406 0.2536 0.1105 0.073 Uiso calc R 1 . .
H H49B 0.4846 0.3603 0.0936 0.073 Uiso calc R 1 . .
H H49C 0.4292 0.2379 0.0572 0.073 Uiso calc R 1 . .
C C50 0.4547(3) 0.3237(4) 0.2175(2) 0.0537(10) Uani d . 1 . .
H H50A 0.5267 0.2952 0.2271 0.064 Uiso calc R 1 . .
H H50B 0.4066 0.3103 0.2526 0.064 Uiso calc R 1 . .
H H50C 0.4717 0.4044 0.2147 0.064 Uiso calc R 1 . .
C C53 0.0184(3) 0.6813(3) 0.18775(14) 0.0317(6) Uani d . 1 . .
C C54 -0.0897(3) 0.6475(3) 0.15046(16) 0.0367(7) Uani d . 1 . .
H H54 -0.1386 0.6949 0.1330 0.044 Uiso calc R 1 . .
C C55 -0.1110(3) 0.5320(3) 0.14419(15) 0.0342(6) Uani d . 1 . .
C C56 -0.2151(3) 0.4535(3) 0.1098(2) 0.0494(9) Uani d . 1 . .
H H56A -0.2652 0.4285 0.1421 0.059 Uiso calc R 1 . .
H H56B -0.1913 0.3883 0.0863 0.059 Uiso calc R 1 . .
H H56C -0.2571 0.4923 0.0784 0.059 Uiso calc R 1 . .
C C57 0.0799(3) 0.8017(3) 0.20749(16) 0.0386(7) Uani d . 1 . .
C C58 0.1913(3) 0.8086(3) 0.25287(19) 0.0451(8) Uani d . 1 . .
H H58A 0.2257 0.8875 0.2662 0.054 Uiso calc R 1 . .
H H58B 0.2450 0.7703 0.2298 0.054 Uiso calc R 1 . .
H H58C 0.1749 0.7724 0.2918 0.054 Uiso calc R 1 . .
C C59 0.1047(4) 0.8533(3) 0.1446(2) 0.0529(9) Uani d . 1 . .
H H59A 0.1428 0.9315 0.1562 0.063 Uiso calc R 1 . .
H H59B 0.0322 0.8506 0.1164 0.063 Uiso calc R 1 . .
H H59C 0.1549 0.8107 0.1212 0.063 Uiso calc R 1 . .
C C60 -0.0021(4) 0.8676(3) 0.2430(2) 0.0559(10) Uani d . 1 . .
H H60A 0.0367 0.9449 0.2576 0.067 Uiso calc R 1 . .
H H60B -0.0236 0.8314 0.2812 0.067 Uiso calc R 1 . .
H H60C -0.0715 0.8683 0.2128 0.067 Uiso calc R 1 . .
C C63 -0.1930(3) 0.1361(3) 0.12911(15) 0.0326(6) Uani d . 1 . .
C C64 -0.2405(3) 0.1687(3) 0.18675(16) 0.0383(7) Uani d . 1 . .
H H64 -0.3075 0.1319 0.2019 0.046 Uiso calc R 1 . .
C C65 -0.1688(3) 0.2649(3) 0.21601(15) 0.0361(7) Uani d . 1 . .
C C66 -0.1746(3) 0.3395(3) 0.27764(19) 0.0511(9) Uani d . 1 . .
H H66A -0.1673 0.4176 0.2685 0.061 Uiso calc R 1 . .
H H66B -0.1118 0.3324 0.3110 0.061 Uiso calc R 1 . .
H H66C -0.2486 0.3175 0.2938 0.061 Uiso calc R 1 . .
C C67 -0.2372(3) 0.0362(3) 0.07715(16) 0.0371(7) Uani d . 1 . .
C C68 -0.2400(5) -0.0718(4) 0.1088(3) 0.0722(14) Uani d . 1 . .
H H68A -0.2658 -0.1365 0.0751 0.087 Uiso calc R 1 . .
H H68B -0.2933 -0.0728 0.1420 0.087 Uiso calc R 1 . .
H H68C -0.1627 -0.0754 0.1297 0.087 Uiso calc R 1 . .
C C69 -0.3593(5) 0.0404(5) 0.0492(3) 0.0818(17) Uani d . 1 . .
H H69A -0.3879 -0.0252 0.0164 0.098 Uiso calc R 1 . .
H H69B -0.3610 0.1090 0.0284 0.098 Uiso calc R 1 . .
H H69C -0.4082 0.0401 0.0845 0.098 Uiso calc R 1 . .
C C70 -0.1604(5) 0.0318(5) 0.0236(3) 0.095(2) Uani d . 1 . .
H H70A -0.1889 -0.0355 -0.0079 0.114 Uiso calc R 1 . .
H H70B -0.0819 0.0292 0.0428 0.114 Uiso calc R 1 . .
H H70C -0.1606 0.0987 0.0010 0.114 Uiso calc R 1 . .
B B1 0.4809(3) 0.6082(3) 0.35989(16) 0.0293(6) Uani d . 1 . .
H H1B 0.5555 0.6397 0.3878 0.035 Uiso calc R 1 . .
B B2 0.0173(3) 0.3843(3) 0.18781(16) 0.0279(6) Uani d . 1 . .
H H2B 0.062(3) 0.396(3) 0.2413(17) 0.032(9) Uiso d . 1 . .
C C1S 0.7433(4) 0.0308(4) 0.3474(2) 0.0631(11) Uani d . 1 . .
C C2S 0.6933(5) -0.0606(4) 0.3026(2) 0.0618(11) Uani d . 1 . .
H H2S 0.7379 -0.1156 0.2895 0.074 Uiso calc R 1 . .
C C3S 0.5813(5) -0.0732(4) 0.2769(2) 0.0708(13) Uani d . 1 . .
H H3S 0.5484 -0.1382 0.2472 0.085 Uiso calc R 1 . .
C C4S 0.5155(5) 0.0042(5) 0.2924(3) 0.0787(15) Uani d . 1 . .
H H4S 0.4373 -0.0059 0.2737 0.094 Uiso calc R 1 . .
C C5S 0.5635(6) 0.0986(5) 0.3358(3) 0.0779(15) Uani d . 1 . .
H H5S 0.5190 0.1550 0.3462 0.093 Uiso calc R 1 . .
C C6S 0.6761(5) 0.1104(4) 0.3640(2) 0.0647(12) Uani d . 1 . .
H H6S 0.7080 0.1739 0.3951 0.078 Uiso calc R 1 . .
C C7S 0.8648(6) 0.0440(7) 0.3760(4) 0.127(3) Uani d . 1 . .
H H7SA 0.9102 0.0164 0.3427 0.152 Uiso calc R 1 . .
H H7SB 0.8706 0.0008 0.4134 0.152 Uiso calc R 1 . .
H H7SC 0.8945 0.1234 0.3910 0.152 Uiso calc R 1 . .

loop_
_atom_site_aniso_label
_atom_site_aniso_U_11
_atom_site_aniso_U_22
_atom_site_aniso_U_33
_atom_site_aniso_U_12
_atom_site_aniso_U_13
_atom_site_aniso_U_23
Yb 0.02238(7) 0.03397(8) 0.02434(7) 0.00150(5) 0.00309(4) -0.00177(5)
N11 0.0299(13) 0.0335(13) 0.0243(11) 0.0036(10) 0.0042(9) -0.0006(9)
N12 0.0279(13) 0.0408(14) 0.0299(12) 0.0057(11) 0.0026(10) -0.0037(10)
N21 0.0264(12) 0.0340(13) 0.0278(11) 0.0037(10) 0.0033(9) 0.0014(9)
N22 0.0244(12) 0.0296(12) 0.0301(12) 0.0008(10) 0.0056(9) 0.0018(9)
N31 0.0242(12) 0.0309(12) 0.0322(12) 0.0033(10) 0.0074(9) 0.0006(10)
N32 0.0285(13) 0.0329(12) 0.0267(11) 0.0003(10) 0.0068(9) 0.0017(9)
N41 0.0249(12) 0.0331(13) 0.0263(11) 0.0007(10) 0.0052(9) 0.0020(9)
N42 0.0250(12) 0.0337(13) 0.0279(12) 0.0019(10) 0.0049(9) -0.0020(9)
N51 0.0245(12) 0.0345(13) 0.0289(12) 0.0012(10) 0.0028(9) 0.0006(10)
N52 0.0253(12) 0.0344(13) 0.0283(12) 0.0006(10) 0.0035(9) 0.0001(10)
N61 0.0268(12) 0.0333(13) 0.0305(12) -0.0014(10) 0.0082(10) -0.0002(10)
N62 0.0287(13) 0.0346(13) 0.0301(12) 0.0002(10) 0.0052(10) -0.0004(10)
C13 0.0384(17) 0.0443(17) 0.0261(14) 0.0124(14) 0.0073(12) -0.0013(12)
C14 0.049(2) 0.0404(17) 0.0315(15) 0.0105(15) 0.0098(14) -0.0035(13)
C15 0.0418(17) 0.0312(15) 0.0255(13) 0.0026(13) 0.0060(12) 0.0008(11)
C16 0.050(2) 0.0354(17) 0.0430(18) -0.0054(15) 0.0078(15) 0.0014(14)
C17 0.0340(17) 0.065(2) 0.0340(16) 0.0173(16) 0.0083(13) -0.0032(15)
C18 0.066(3) 0.091(4) 0.061(3) 0.044(3) 0.021(2) 0.007(2)
C19 0.0305(19) 0.103(4) 0.049(2) 0.006(2) 0.0065(16) -0.018(2)
C20 0.039(2) 0.079(3) 0.0436(19) 0.0042(19) 0.0140(15) 0.0048(18)
C23 0.0369(17) 0.0362(16) 0.0296(14) 0.0042(13) 0.0078(12) 0.0040(12)
C24 0.0408(18) 0.0419(18) 0.0413(17) 0.0073(15) 0.0069(14) 0.0127(14)
C25 0.0342(16) 0.0413(17) 0.0353(15) 0.0083(13) 0.0048(12) 0.0078(13)
C26 0.0354(18) 0.060(2) 0.050(2) 0.0091(16) -0.0050(15) 0.0159(17)
C27 0.0426(19) 0.0380(17) 0.0414(17) -0.0034(14) 0.0114(14) 0.0062(14)
C28A 0.043(3) 0.067(4) 0.060(4) -0.008(3) -0.003(3) 0.029(3)
C29A 0.059(4) 0.041(3) 0.080(5) -0.002(3) 0.011(3) 0.006(3)
C30A 0.047(4) 0.081(5) 0.052(4) -0.004(3) 0.017(3) 0.010(3)
C28B 0.064(8) 0.052(7) 0.053(7) -0.017(6) 0.015(6) -0.011(5)
C29B 0.058(8) 0.069(8) 0.076(9) -0.005(7) 0.005(6) 0.044(7)
C30B 0.036(6) 0.061(7) 0.077(8) 0.000(5) 0.026(5) 0.013(6)
C33 0.0346(16) 0.0337(15) 0.0324(15) 0.0019(13) 0.0130(12) 0.0025(12)
C34 0.0338(17) 0.0471(19) 0.0416(17) 0.0067(14) 0.0182(13) 0.0070(14)
C35 0.0268(15) 0.0380(16) 0.0433(17) 0.0059(13) 0.0123(12) 0.0051(13)
C36 0.0289(17) 0.074(3) 0.056(2) 0.0133(17) 0.0111(15) 0.0164(19)
C37 0.0399(18) 0.0473(19) 0.0309(15) 0.0016(15) 0.0126(13) 0.0071(13)
C38 0.0418(19) 0.0481(19) 0.0341(16) -0.0036(15) 0.0053(13) 0.0051(14)
C39 0.056(2) 0.056(2) 0.055(2) -0.0096(19) 0.0012(18) 0.0247(19)
C40 0.068(3) 0.102(4) 0.0349(19) 0.015(3) 0.0226(19) 0.003(2)
C43 0.0302(15) 0.0312(15) 0.0342(15) 0.0013(12) 0.0105(12) -0.0025(12)
C44 0.0397(18) 0.0398(17) 0.0275(14) 0.0008(14) 0.0129(12) -0.0020(12)
C45 0.0352(16) 0.0345(15) 0.0263(14) -0.0024(13) 0.0061(11) 0.0003(11)
C46 0.0418(19) 0.058(2) 0.0295(15) 0.0031(16) 0.0039(13) 0.0105(14)
C47 0.0334(16) 0.0365(16) 0.0417(17) 0.0095(13) 0.0125(13) -0.0011(13)
C48 0.053(2) 0.044(2) 0.065(2) 0.0124(18) 0.0056(19) 0.0027(18)
C49 0.052(2) 0.077(3) 0.066(3) 0.028(2) 0.031(2) 0.018(2)
C50 0.039(2) 0.057(2) 0.062(2) 0.0197(17) -0.0040(17) -0.0149(18)
C53 0.0311(15) 0.0350(15) 0.0299(14) 0.0064(12) 0.0079(11) 0.0033(11)
C54 0.0319(16) 0.0436(17) 0.0360(16) 0.0089(14) 0.0037(12) 0.0079(13)
C55 0.0281(15) 0.0418(17) 0.0318(14) 0.0040(13) 0.0030(11) 0.0043(12)
C56 0.0313(18) 0.052(2) 0.059(2) 0.0008(15) -0.0073(15) 0.0017(17)
C57 0.0404(18) 0.0342(16) 0.0398(17) 0.0049(14) 0.0038(13) 0.0025(13)
C58 0.043(2) 0.0371(17) 0.050(2) -0.0020(15) 0.0014(15) 0.0002(15)
C59 0.056(2) 0.045(2) 0.057(2) -0.0010(18) 0.0055(18) 0.0184(17)
C60 0.060(3) 0.045(2) 0.062(2) 0.0214(19) 0.0019(19) -0.0054(18)
C63 0.0286(15) 0.0330(15) 0.0343(15) 0.0008(12) 0.0048(11) 0.0017(12)
C64 0.0319(16) 0.0410(17) 0.0400(17) -0.0028(13) 0.0120(13) 0.0015(13)
C65 0.0297(15) 0.0424(17) 0.0350(15) 0.0005(13) 0.0107(12) 0.0009(13)
C66 0.046(2) 0.055(2) 0.047(2) -0.0077(17) 0.0220(16) -0.0111(16)
C67 0.0352(17) 0.0351(16) 0.0370(16) 0.0002(13) 0.0022(13) -0.0022(13)
C68 0.102(4) 0.042(2) 0.068(3) 0.007(2) 0.004(3) 0.001(2)
C69 0.073(3) 0.072(3) 0.085(4) 0.023(3) -0.037(3) -0.028(3)
C70 0.097(4) 0.087(4) 0.079(3) -0.042(3) 0.050(3) -0.043(3)
B1 0.0228(15) 0.0347(17) 0.0286(15) 0.0042(13) 0.0009(12) -0.0007(12)
B2 0.0230(15) 0.0314(16) 0.0275(15) -0.0013(12) 0.0051(12) 0.0018(12)
C1S 0.065(3) 0.060(3) 0.061(3) -0.002(2) 0.021(2) 0.002(2)
C2S 0.078(3) 0.052(2) 0.056(2) 0.007(2) 0.023(2) 0.0016(19)
C3S 0.093(4) 0.062(3) 0.053(3) 0.006(3) 0.004(2) 0.003(2)
C4S 0.082(4) 0.079(4) 0.073(3) 0.015(3) -0.006(3) 0.018(3)
C5S 0.096(4) 0.062(3) 0.085(4) 0.024(3) 0.030(3) 0.016(3)
C6S 0.083(3) 0.052(2) 0.054(2) -0.008(2) 0.023(2) -0.0041(19)
C7S 0.070(4) 0.127(6) 0.163(8) -0.017(4) 0.024(4) -0.034(5)

loop_
_atom_type_symbol
_atom_type_description
_atom_type_scat_dispersion_real
_atom_type_scat_dispersion_imag
_atom_type_scat_source
C C 0.0033 0.0016 'International Tables Vol C Tables 4.2.6.8 and 6.1.1.4'
H H 0.0000 0.0000 'International Tables Vol C Tables 4.2.6.8 and 6.1.1.4'
B B 0.0013 0.0007 'International Tables Vol C Tables 4.2.6.8 and 6.1.1.4'
N N 0.0061 0.0033 'International Tables Vol C Tables 4.2.6.8 and 6.1.1.4'
Yb Yb -0.3850 5.5486 'International Tables Vol C Tables 4.2.6.8 and 6.1.1.4'

loop_
_geom_angle_atom_site_label_1
_geom_angle_atom_site_label_2
_geom_angle_atom_site_label_3
_geom_angle_site_symmetry_1
_geom_angle_site_symmetry_3
_geom_angle
_geom_angle_publ_flag
N32 Yb N12 . . 87.15(8) y
N32 Yb N22 . . 93.28(8) y
N12 Yb N22 . . 68.27(8) y
N32 Yb N42 . . 97.77(8) y
N12 Yb N42 . . 159.83(9) y
N22 Yb N42 . . 91.85(8) y
N32 Yb N52 . . 107.92(8) y
N12 Yb N52 . . 103.07(8) y
N22 Yb N52 . . 156.96(8) y
N42 Yb N52 . . 94.05(8) y
N32 Yb N41 . . 108.81(7) y
N12 Yb N41 . . 162.84(8) y
N22 Yb N41 . . 115.54(7) y
N42 Yb N41 . . 27.63(7) y
N52 Yb N41 . . 66.66(7) y
N32 Yb H2B . . 153.8(9) y
N12 Yb H2B . . 118.2(9) y
N22 Yb H2B . . 101.8(9) y
N42 Yb H2B . . 60.9(9) y
N52 Yb H2B . . 62.5(9) y
N41 Yb H2B . . 45.3(9) y
C15 N11 N12 . . 109.6(2) ?
C15 N11 B1 . . 125.9(3) ?
N12 N11 B1 . . 122.6(2) ?
C13 N12 N11 . . 106.7(3) ?
C13 N12 Yb . . 141.1(2) ?
N11 N12 Yb . . 105.18(17) ?
C25 N21 N22 . . 109.8(3) ?
C25 N21 B1 . . 126.8(3) ?
N22 N21 B1 . . 122.8(2) ?
C23 N22 N21 . . 106.0(2) ?
C23 N22 Yb . . 143.8(2) ?
N21 N22 Yb . . 109.61(17) ?
C35 N31 N32 . . 109.6(2) ?
C35 N31 B1 . . 126.1(3) ?
N32 N31 B1 . . 124.2(2) ?
C33 N32 N31 . . 106.1(2) ?
C33 N32 Yb . . 139.4(2) ?
N31 N32 Yb . . 107.80(17) ?
C45 N41 N42 . . 109.6(2) ?
C45 N41 B2 . . 131.9(3) ?
N42 N41 B2 . . 117.4(2) ?
C45 N41 Yb . . 143.00(19) ?
N42 N41 Yb . . 58.48(13) ?
B2 N41 Yb . . 75.48(15) ?
C43 N42 N41 . . 106.5(2) ?
C43 N42 Yb . . 137.2(2) ?
N41 N42 Yb . . 93.89(16) ?
C55 N51 N52 . . 110.2(3) ?
C55 N51 B2 . . 135.6(3) ?
N52 N51 B2 . . 114.2(2) ?
C53 N52 N51 . . 106.1(2) ?
C53 N52 Yb . . 146.8(2) ?
N51 N52 Yb . . 107.03(17) ?
C65 N61 N62 . . 110.6(2) ?
C65 N61 B2 . . 127.9(3) ?
N62 N61 B2 . . 121.5(2) ?
C63 N62 N61 . . 106.1(2) ?
N12 C13 C14 . . 110.1(3) ?
N12 C13 C17 . . 122.5(3) ?
C14 C13 C17 . . 127.0(3) ?
C15 C14 C13 . . 106.2(3) ?
C15 C14 H14 . . 126.9 ?
C13 C14 H14 . . 126.9 ?
N11 C15 C14 . . 107.4(3) ?
N11 C15 C16 . . 124.0(3) ?
C14 C15 C16 . . 128.6(3) ?
C15 C16 H16A . . 109.5 ?
C15 C16 H16B . . 109.5 ?
H16A C16 H16B . . 109.5 ?
C15 C16 H16C . . 109.5 ?
H16A C16 H16C . . 109.5 ?
H16B C16 H16C . . 109.5 ?
C13 C17 C19 . . 111.7(3) ?
C13 C17 C18 . . 109.9(4) ?
C19 C17 C18 . . 110.1(4) ?
C13 C17 C20 . . 107.6(3) ?
C19 C17 C20 . . 108.6(4) ?
C18 C17 C20 . . 108.9(3) ?
C17 C18 H18A . . 109.5 ?
C17 C18 H18B . . 109.5 ?
H18A C18 H18B . . 109.5 ?
C17 C18 H18C . . 109.5 ?
H18A C18 H18C . . 109.5 ?
H18B C18 H18C . . 109.5 ?
C17 C19 H19A . . 109.5 ?
C17 C19 H19B . . 109.5 ?
H19A C19 H19B . . 109.5 ?
C17 C19 H19C . . 109.5 ?
H19A C19 H19C . . 109.5 ?
H19B C19 H19C . . 109.5 ?
C17 C20 H20A . . 109.5 ?
C17 C20 H20B . . 109.5 ?
H20A C20 H20B . . 109.5 ?
C17 C20 H20C . . 109.5 ?
H20A C20 H20C . . 109.5 ?
H20B C20 H20C . . 109.5 ?
N22 C23 C24 . . 110.3(3) ?
N22 C23 C27 . . 123.0(3) ?
C24 C23 C27 . . 126.4(3) ?
C25 C24 C23 . . 106.0(3) ?
C25 C24 H24 . . 127.0 ?
C23 C24 H24 . . 127.0 ?
N21 C25 C24 . . 107.9(3) ?
N21 C25 C26 . . 125.1(3) ?
C24 C25 C26 . . 127.0(3) ?
C25 C26 H26A . . 109.5 ?
C25 C26 H26B . . 109.5 ?
H26A C26 H26B . . 109.5 ?
C25 C26 H26C . . 109.5 ?
H26A C26 H26C . . 109.5 ?
H26B C26 H26C . . 109.5 ?
C28A C27 C29B . . 131.5(7) ?
C28A C27 C23 . . 113.6(4) ?
C29B C27 C23 . . 114.8(6) ?
C28A C27 C30A . . 112.1(5) ?
C29B C27 C30A . . 49.8(7) ?
C23 C27 C30A . . 107.2(4) ?
C28A C27 C28B . . 48.7(6) ?
C29B C27 C28B . . 112.3(9) ?
C23 C27 C28B . . 111.9(5) ?
C30A C27 C28B . . 140.8(6) ?
C28A C27 C29A . . 110.0(5) ?
C29B C27 C29A . . 56.3(7) ?
C23 C27 C29A . . 107.9(4) ?
C30A C27 C29A . . 105.7(5) ?
C28B C27 C29A . . 64.5(6) ?
C28A C27 C30B . . 54.1(6) ?
C29B C27 C30B . . 108.3(8) ?
C23 C27 C30B . . 106.7(5) ?
C30A C27 C30B . . 63.7(6) ?
C28B C27 C30B . . 101.9(8) ?
C29A C27 C30B . . 145.4(6) ?
C27 C28A H28A . . 109.5 ?
C27 C28A H28B . . 109.5 ?
H28A C28A H28B . . 109.5 ?
C27 C28A H28C . . 109.5 ?
H28A C28A H28C . . 109.5 ?
H28B C28A H28C . . 109.5 ?
C27 C29A H29A . . 109.5 ?
C27 C29A H29B . . 109.5 ?
H29A C29A H29B . . 109.5 ?
C27 C29A H29C . . 109.5 ?
H29A C29A H29C . . 109.5 ?
H29B C29A H29C . . 109.5 ?
C27 C30A H30A . . 109.5 ?
C27 C30A H30B . . 109.5 ?
H30A C30A H30B . . 109.5 ?
C27 C30A H30C . . 109.5 ?
H30A C30A H30C . . 109.5 ?
H30B C30A H30C . . 109.5 ?
C27 C28B H28D . . 109.5 ?
C27 C28B H28E . . 109.5 ?
H28D C28B H28E . . 109.5 ?
C27 C28B H28F . . 109.5 ?
H28D C28B H28F . . 109.5 ?
H28E C28B H28F . . 109.5 ?
C27 C29B H29D . . 109.5 ?
C27 C29B H29E . . 109.5 ?
H29D C29B H29E . . 109.5 ?
C27 C29B H29F . . 109.5 ?
H29D C29B H29F . . 109.5 ?
H29E C29B H29F . . 109.5 ?
C27 C30B H30D . . 109.5 ?
C27 C30B H30E . . 109.5 ?
H30D C30B H30E . . 109.5 ?
C27 C30B H30F . . 109.5 ?
H30D C30B H30F . . 109.5 ?
H30E C30B H30F . . 109.5 ?
N32 C33 C34 . . 109.8(3) ?
N32 C33 C37 . . 123.3(3) ?
C34 C33 C37 . . 126.7(3) ?
C35 C34 C33 . . 106.5(3) ?
C35 C34 H34 . . 126.7 ?
C33 C34 H34 . . 126.7 ?
N31 C35 C34 . . 108.0(3) ?
N31 C35 C36 . . 123.8(3) ?
C34 C35 C36 . . 128.3(3) ?
C35 C36 H36A . . 109.5 ?
C35 C36 H36B . . 109.5 ?
H36A C36 H36B . . 109.5 ?
C35 C36 H36C . . 109.5 ?
H36A C36 H36C . . 109.5 ?
H36B C36 H36C . . 109.5 ?
C38 C37 C33 . . 111.9(3) ?
C38 C37 C39 . . 110.0(3) ?
C33 C37 C39 . . 108.5(3) ?
C38 C37 C40 . . 108.6(3) ?
C33 C37 C40 . . 109.1(3) ?
C39 C37 C40 . . 108.8(3) ?
C37 C38 H38A . . 109.5 ?
C37 C38 H38B . . 109.5 ?
H38A C38 H38B . . 109.5 ?
C37 C38 H38C . . 109.5 ?
H38A C38 H38C . . 109.5 ?
H38B C38 H38C . . 109.5 ?
C37 C39 H39A . . 109.5 ?
C37 C39 H39B . . 109.5 ?
H39A C39 H39B . . 109.5 ?
C37 C39 H39C . . 109.5 ?
H39A C39 H39C . . 109.5 ?
H39B C39 H39C . . 109.5 ?
C37 C40 H40A . . 109.5 ?
C37 C40 H40B . . 109.5 ?
H40A C40 H40B . . 109.5 ?
C37 C40 H40C . . 109.5 ?
H40A C40 H40C . . 109.5 ?
H40B C40 H40C . . 109.5 ?
N42 C43 C44 . . 109.6(3) ?
N42 C43 C47 . . 122.5(3) ?
C44 C43 C47 . . 127.7(3) ?
C45 C44 C43 . . 106.5(3) ?
C45 C44 H44 . . 126.7 ?
C43 C44 H44 . . 126.7 ?
N41 C45 C44 . . 107.8(3) ?
N41 C45 C46 . . 123.1(3) ?
C44 C45 C46 . . 129.1(3) ?
C45 C46 H46A . . 109.5 ?
C45 C46 H46B . . 109.5 ?
H46A C46 H46B . . 109.5 ?
C45 C46 H46C . . 109.5 ?
H46A C46 H46C . . 109.5 ?
H46B C46 H46C . . 109.5 ?
C50 C47 C43 . . 112.0(3) ?
C50 C47 C49 . . 109.3(3) ?
C43 C47 C49 . . 110.3(3) ?
C50 C47 C48 . . 109.2(3) ?
C43 C47 C48 . . 107.7(3) ?
C49 C47 C48 . . 108.3(3) ?
C47 C48 H48A . . 109.5 ?
C47 C48 H48B . . 109.5 ?
H48A C48 H48B . . 109.5 ?
C47 C48 H48C . . 109.5 ?
H48A C48 H48C . . 109.5 ?
H48B C48 H48C . . 109.5 ?
C47 C49 H49A . . 109.5 ?
C47 C49 H49B . . 109.5 ?
H49A C49 H49B . . 109.5 ?
C47 C49 H49C . . 109.5 ?
H49A C49 H49C . . 109.5 ?
H49B C49 H49C . . 109.5 ?
C47 C50 H50A . . 109.5 ?
C47 C50 H50B . . 109.5 ?
H50A C50 H50B . . 109.5 ?
C47 C50 H50C . . 109.5 ?
H50A C50 H50C . . 109.5 ?
H50B C50 H50C . . 109.5 ?
N52 C53 C54 . . 110.0(3) ?
N52 C53 C57 . . 123.9(3) ?
C54 C53 C57 . . 126.1(3) ?
C55 C54 C53 . . 106.4(3) ?
C55 C54 H54 . . 126.8 ?
C53 C54 H54 . . 126.8 ?
N51 C55 C54 . . 107.3(3) ?
N51 C55 C56 . . 124.3(3) ?
C54 C55 C56 . . 128.4(3) ?
C55 C56 H56A . . 109.5 ?
C55 C56 H56B . . 109.5 ?
H56A C56 H56B . . 109.5 ?
C55 C56 H56C . . 109.5 ?
H56A C56 H56C . . 109.5 ?
H56B C56 H56C . . 109.5 ?
C58 C57 C53 . . 112.2(3) ?
C58 C57 C59 . . 110.2(3) ?
C53 C57 C59 . . 108.1(3) ?
C58 C57 C60 . . 109.2(3) ?
C53 C57 C60 . . 108.0(3) ?
C59 C57 C60 . . 109.0(3) ?
C57 C58 H58A . . 109.5 ?
C57 C58 H58B . . 109.5 ?
H58A C58 H58B . . 109.5 ?
C57 C58 H58C . . 109.5 ?
H58A C58 H58C . . 109.5 ?
H58B C58 H58C . . 109.5 ?
C57 C59 H59A . . 109.5 ?
C57 C59 H59B . . 109.5 ?
H59A C59 H59B . . 109.5 ?
C57 C59 H59C . . 109.5 ?
H59A C59 H59C . . 109.5 ?
H59B C59 H59C . . 109.5 ?
C57 C60 H60A . . 109.5 ?
C57 C60 H60B . . 109.5 ?
H60A C60 H60B . . 109.5 ?
C57 C60 H60C . . 109.5 ?
H60A C60 H60C . . 109.5 ?
H60B C60 H60C . . 109.5 ?
N62 C63 C64 . . 111.0(3) ?
N62 C63 C67 . . 120.6(3) ?
C64 C63 C67 . . 128.4(3) ?
C65 C64 C63 . . 105.1(3) ?
C65 C64 H64 . . 127.4 ?
C63 C64 H64 . . 127.4 ?
N61 C65 C64 . . 107.2(3) ?
N61 C65 C66 . . 122.2(3) ?
C64 C65 C66 . . 130.5(3) ?
C65 C66 H66A . . 109.5 ?
C65 C66 H66B . . 109.5 ?
H66A C66 H66B . . 109.5 ?
C65 C66 H66C . . 109.5 ?
H66A C66 H66C . . 109.5 ?
H66B C66 H66C . . 109.5 ?
C70 C67 C69 . . 110.9(4) ?
C70 C67 C63 . . 111.4(3) ?
C69 C67 C63 . . 109.9(3) ?
C70 C67 C68 . . 108.1(4) ?
C69 C67 C68 . . 107.1(4) ?
C63 C67 C68 . . 109.3(3) ?
C67 C68 H68A . . 109.5 ?
C67 C68 H68B . . 109.5 ?
H68A C68 H68B . . 109.5 ?
C67 C68 H68C . . 109.5 ?
H68A C68 H68C . . 109.5 ?
H68B C68 H68C . . 109.5 ?
C67 C69 H69A . . 109.5 ?
C67 C69 H69B . . 109.5 ?
H69A C69 H69B . . 109.5 ?
C67 C69 H69C . . 109.5 ?
H69A C69 H69C . . 109.5 ?
H69B C69 H69C . . 109.5 ?
C67 C70 H70A . . 109.5 ?
C67 C70 H70B . . 109.5 ?
H70A C70 H70B . . 109.5 ?
C67 C70 H70C . . 109.5 ?
H70A C70 H70C . . 109.5 ?
H70B C70 H70C . . 109.5 ?
N11 B1 N21 . . 110.2(2) ?
N11 B1 N31 . . 111.8(2) ?
N21 B1 N31 . . 113.0(2) ?
N11 B1 H1B . . 107.2 ?
N21 B1 H1B . . 107.2 ?
N31 B1 H1B . . 107.2 ?
N61 B2 N41 . . 112.3(2) ?
N61 B2 N51 . . 113.5(2) ?
N41 B2 N51 . . 110.9(2) ?
N61 B2 H2B . . 110.7(18) ?
N41 B2 H2B . . 103.3(18) ?
N51 B2 H2B . . 105.5(17) ?
C2S C1S C6S . . 117.7(5) ?
C2S C1S C7S . . 121.1(5) ?
C6S C1S C7S . . 121.2(5) ?
C3S C2S C1S . . 121.0(5) ?
C3S C2S H2S . . 119.5 ?
C1S C2S H2S . . 119.5 ?
C4S C3S C2S . . 121.7(5) ?
C4S C3S H3S . . 119.2 ?
C2S C3S H3S . . 119.2 ?
C3S C4S C5S . . 119.0(5) ?
C3S C4S H4S . . 120.5 ?
C5S C4S H4S . . 120.5 ?
C6S C5S C4S . . 119.8(5) ?
C6S C5S H5S . . 120.1 ?
C4S C5S H5S . . 120.1 ?
C5S C6S C1S . . 120.7(5) ?
C5S C6S H6S . . 119.7 ?
C1S C6S H6S . . 119.7 ?
C1S C7S H7SA . . 109.5 ?
C1S C7S H7SB . . 109.5 ?
H7SA C7S H7SB . . 109.5 ?
C1S C7S H7SC . . 109.5 ?
H7SA C7S H7SC . . 109.5 ?
H7SB C7S H7SC . . 109.5 ?

loop_
_geom_bond_atom_site_label_1
_geom_bond_atom_site_label_2
_geom_bond_site_symmetry_2
_geom_bond_distance
_geom_bond_publ_flag
Yb N32 . 2.477(3) y
Yb N12 . 2.524(3) y
Yb N22 . 2.547(2) y
Yb N42 . 2.555(2) y
Yb N52 . 2.632(3) y
Yb N41 . 2.990(2) y
Yb H2B . 2.29(4) y
N11 C15 . 1.362(4) ?
N11 N12 . 1.380(4) ?
N11 B1 . 1.554(4) y
N12 C13 . 1.332(4) ?
N21 C25 . 1.354(4) ?
N21 N22 . 1.387(3) ?
N21 B1 . 1.558(4) y
N22 C23 . 1.341(4) ?
N31 C35 . 1.361(4) ?
N31 N32 . 1.382(4) ?
N31 B1 . 1.560(4) y
N32 C33 . 1.356(4) ?
N41 C45 . 1.363(4) ?
N41 N42 . 1.390(3) ?
N41 B2 . 1.546(4) y
N42 C43 . 1.342(4) ?
N51 C55 . 1.355(4) ?
N51 N52 . 1.385(3) ?
N51 B2 . 1.553(4) y
N52 C53 . 1.338(4) ?
N61 C65 . 1.368(4) ?
N61 N62 . 1.369(3) ?
N61 B2 . 1.527(4) y
N62 C63 . 1.321(4) ?
C13 C14 . 1.396(5) ?
C13 C17 . 1.519(5) ?
C14 C15 . 1.377(5) ?
C14 H14 . 0.9500 ?
C15 C16 . 1.490(5) ?
C16 H16A . 0.9800 ?
C16 H16B . 0.9800 ?
C16 H16C . 0.9800 ?
C17 C19 . 1.527(5) ?
C17 C18 . 1.528(6) ?
C17 C20 . 1.538(5) ?
C18 H18A . 0.9800 ?
C18 H18B . 0.9800 ?
C18 H18C . 0.9800 ?
C19 H19A . 0.9800 ?
C19 H19B . 0.9800 ?
C19 H19C . 0.9800 ?
C20 H20A . 0.9800 ?
C20 H20B . 0.9800 ?
C20 H20C . 0.9800 ?
C23 C24 . 1.397(5) ?
C23 C27 . 1.516(5) ?
C24 C25 . 1.377(5) ?
C24 H24 . 0.9500 ?
C25 C26 . 1.501(5) ?
C26 H26A . 0.9800 ?
C26 H26B . 0.9800 ?
C26 H26C . 0.9800 ?
C27 C28A . 1.444(7) ?
C27 C29B . 1.454(11) ?
C27 C30A . 1.536(7) ?
C27 C28B . 1.554(12) ?
C27 C29A . 1.588(7) ?
C27 C30B . 1.661(13) ?
C28A H28A . 0.9800 ?
C28A H28B . 0.9800 ?
C28A H28C . 0.9800 ?
C29A H29A . 0.9800 ?
C29A H29B . 0.9800 ?
C29A H29C . 0.9800 ?
C30A H30A . 0.9800 ?
C30A H30B . 0.9800 ?
C30A H30C . 0.9800 ?
C28B H28D . 0.9800 ?
C28B H28E . 0.9800 ?
C28B H28F . 0.9800 ?
C29B H29D . 0.9800 ?
C29B H29E . 0.9800 ?
C29B H29F . 0.9800 ?
C30B H30D . 0.9800 ?
C30B H30E . 0.9800 ?
C30B H30F . 0.9800 ?
C33 C34 . 1.391(5) ?
C33 C37 . 1.522(5) ?
C34 C35 . 1.372(5) ?
C34 H34 . 0.9500 ?
C35 C36 . 1.500(5) ?
C36 H36A . 0.9800 ?
C36 H36B . 0.9800 ?
C36 H36C . 0.9800 ?
C37 C38 . 1.519(5) ?
C37 C39 . 1.537(5) ?
C37 C40 . 1.544(5) ?
C38 H38A . 0.9800 ?
C38 H38B . 0.9800 ?
C38 H38C . 0.9800 ?
C39 H39A . 0.9800 ?
C39 H39B . 0.9800 ?
C39 H39C . 0.9800 ?
C40 H40A . 0.9800 ?
C40 H40B . 0.9800 ?
C40 H40C . 0.9800 ?
C43 C44 . 1.408(4) ?
C43 C47 . 1.520(5) ?
C44 C45 . 1.372(5) ?
C44 H44 . 0.9500 ?
C45 C46 . 1.500(5) ?
C46 H46A . 0.9800 ?
C46 H46B . 0.9800 ?
C46 H46C . 0.9800 ?
C47 C50 . 1.518(5) ?
C47 C49 . 1.526(5) ?
C47 C48 . 1.540(5) ?
C48 H48A . 0.9800 ?
C48 H48B . 0.9800 ?
C48 H48C . 0.9800 ?
C49 H49A . 0.9800 ?
C49 H49B . 0.9800 ?
C49 H49C . 0.9800 ?
C50 H50A . 0.9800 ?
C50 H50B . 0.9800 ?
C50 H50C . 0.9800 ?
C53 C54 . 1.401(4) ?
C53 C57 . 1.523(4) ?
C54 C55 . 1.378(5) ?
C54 H54 . 0.9500 ?
C55 C56 . 1.498(5) ?
C56 H56A . 0.9800 ?
C56 H56B . 0.9800 ?
C56 H56C . 0.9800 ?
C57 C58 . 1.522(5) ?
C57 C59 . 1.537(5) ?
C57 C60 . 1.548(5) ?
C58 H58A . 0.9800 ?
C58 H58B . 0.9800 ?
C58 H58C . 0.9800 ?
C59 H59A . 0.9800 ?
C59 H59B . 0.9800 ?
C59 H59C . 0.9800 ?
C60 H60A . 0.9800 ?
C60 H60B . 0.9800 ?
C60 H60C . 0.9800 ?
C63 C64 . 1.415(4) ?
C63 C67 . 1.519(4) ?
C64 C65 . 1.374(5) ?
C64 H64 . 0.9500 ?
C65 C66 . 1.497(5) ?
C66 H66A . 0.9800 ?
C66 H66B . 0.9800 ?
C66 H66C . 0.9800 ?
C67 C70 . 1.508(6) ?
C67 C69 . 1.512(6) ?
C67 C68 . 1.525(6) ?
C68 H68A . 0.9800 ?
C68 H68B . 0.9800 ?
C68 H68C . 0.9800 ?
C69 H69A . 0.9800 ?
C69 H69B . 0.9800 ?
C69 H69C . 0.9800 ?
C70 H70A . 0.9800 ?
C70 H70B . 0.9800 ?
C70 H70C . 0.9800 ?
B1 H1B . 1.0000 ?
B2 H2B . 1.16(3) y
C1S C2S . 1.380(6) ?
C1S C6S . 1.386(7) ?
C1S C7S . 1.476(9) ?
C2S C3S . 1.356(7) ?
C2S H2S . 0.9500 ?
C3S C4S . 1.347(8) ?
C3S H3S . 0.9500 ?
C4S C5S . 1.384(8) ?
C4S H4S . 0.9500 ?
C5S C6S . 1.378(8) ?
C5S H5S . 0.9500 ?
C6S H6S . 0.9500 ?
C7S H7SA . 0.9800 ?
C7S H7SB . 0.9800 ?
C7S H7SC . 0.9800 ?

loop_
_geom_hbond_atom_site_label_D
_geom_hbond_atom_site_label_H
_geom_hbond_atom_site_label_A
_geom_hbond_site_symmetry_A
_geom_hbond_distance_DH
_geom_hbond_distance_HA
_geom_hbond_distance_DA
_geom_hbond_angle_DHA
B2 H2B Yb . 1.16(3) 2.29(4) 3.002(3) 118(2)

loop_
_geom_torsion_atom_site_label_1
_geom_torsion_atom_site_label_2
_geom_torsion_atom_site_label_3
_geom_torsion_atom_site_label_4
_geom_torsion_site_symmetry_1
_geom_torsion_site_symmetry_2
_geom_torsion_site_symmetry_3
_geom_torsion_site_symmetry_4
_geom_torsion
_geom_torsion_publ_flag
C15 N11 N12 C13 . . . . -1.4(3) ?
B1 N11 N12 C13 . . . . 163.8(3) ?
C15 N11 N12 Yb . . . . 155.98(19) ?
B1 N11 N12 Yb . . . . -38.8(3) ?
N32 Yb N12 C13 . . . . 124.1(4) ?
N22 Yb N12 C13 . . . . -141.2(4) ?
N42 Yb N12 C13 . . . . -131.0(4) ?
N52 Yb N12 C13 . . . . 16.4(4) ?
N41 Yb N12 C13 . . . . -34.8(6) ?
N32 Yb N12 N11 . . . . -19.97(19) ?
N22 Yb N12 N11 . . . . 74.70(18) ?
N42 Yb N12 N11 . . . . 84.9(3) ?
N52 Yb N12 N11 . . . . -127.71(18) ?
N41 Yb N12 N11 . . . . -178.9(2) ?
C25 N21 N22 C23 . . . . 0.7(3) ?
B1 N21 N22 C23 . . . . -171.0(3) ?
C25 N21 N22 Yb . . . . -172.4(2) ?
B1 N21 N22 Yb . . . . 15.9(3) ?
N32 Yb N22 C23 . . . . -146.8(3) ?
N12 Yb N22 C23 . . . . 127.6(4) ?
N42 Yb N22 C23 . . . . -48.9(3) ?
N52 Yb N22 C23 . . . . 55.9(4) ?
N41 Yb N22 C23 . . . . -34.2(4) ?
N32 Yb N22 N21 . . . . 21.95(18) ?
N12 Yb N22 N21 . . . . -63.67(17) ?
N42 Yb N22 N21 . . . . 119.84(17) ?
N52 Yb N22 N21 . . . . -135.3(2) ?
N41 Yb N22 N21 . . . . 134.62(16) ?
C35 N31 N32 C33 . . . . -0.9(3) ?
B1 N31 N32 C33 . . . . 174.5(3) ?
C35 N31 N32 Yb . . . . 156.5(2) ?
B1 N31 N32 Yb . . . . -28.2(3) ?
N12 Yb N32 C33 . . . . -162.7(3) ?
N22 Yb N32 C33 . . . . 129.3(3) ?
N42 Yb N32 C33 . . . . 36.9(3) ?
N52 Yb N32 C33 . . . . -59.9(3) ?
N41 Yb N32 C33 . . . . 10.9(3) ?
N12 Yb N32 N31 . . . . 52.01(18) ?
N22 Yb N32 N31 . . . . -16.02(18) ?
N42 Yb N32 N31 . . . . -108.34(17) ?
N52 Yb N32 N31 . . . . 154.82(16) ?
N41 Yb N32 N31 . . . . -134.43(16) ?
N32 Yb N41 C45 . . . . -10.9(4) ?
N12 Yb N41 C45 . . . . 146.8(3) ?
N22 Yb N41 C45 . . . . -114.2(3) ?
N42 Yb N41 C45 . . . . -80.8(4) ?
N52 Yb N41 C45 . . . . 91.1(3) ?
N32 Yb N41 N42 . . . . 69.95(17) ?
N12 Yb N41 N42 . . . . -132.3(3) ?
N22 Yb N41 N42 . . . . -33.33(17) ?
N52 Yb N41 N42 . . . . 171.90(17) ?
N32 Yb N41 B2 . . . . -154.31(16) ?
N12 Yb N41 B2 . . . . 3.4(3) ?
N22 Yb N41 B2 . . . . 102.41(17) ?
N42 Yb N41 B2 . . . . 135.7(2) ?
N52 Yb N41 B2 . . . . -52.36(16) ?
C45 N41 N42 C43 . . . . -1.0(3) ?
B2 N41 N42 C43 . . . . 168.5(3) ?
Yb N41 N42 C43 . . . . -141.9(2) ?
C45 N41 N42 Yb . . . . 140.9(2) ?
B2 N41 N42 Yb . . . . -49.5(2) ?
N32 Yb N42 C43 . . . . 3.3(3) ?
N12 Yb N42 C43 . . . . -99.8(4) ?
N22 Yb N42 C43 . . . . -90.3(3) ?
N52 Yb N42 C43 . . . . 112.0(3) ?
N41 Yb N42 C43 . . . . 119.4(4) ?
N32 Yb N42 N41 . . . . -116.17(16) ?
N12 Yb N42 N41 . . . . 140.8(2) ?
N22 Yb N42 N41 . . . . 150.26(16) ?
N52 Yb N42 N41 . . . . -7.45(16) ?
C55 N51 N52 C53 . . . . -0.6(3) ?
B2 N51 N52 C53 . . . . 177.5(2) ?
C55 N51 N52 Yb . . . . -179.92(19) ?
B2 N51 N52 Yb . . . . -1.8(3) ?
N32 Yb N52 C53 . . . . -44.1(4) ?
N12 Yb N52 C53 . . . . 47.1(4) ?
N22 Yb N52 C53 . . . . 112.0(4) ?
N42 Yb N52 C53 . . . . -143.6(4) ?
N41 Yb N52 C53 . . . . -147.4(4) ?
N32 Yb N52 N51 . . . . 134.66(17) ?
N12 Yb N52 N51 . . . . -134.12(17) ?
N22 Yb N52 N51 . . . . -69.3(3) ?
N42 Yb N52 N51 . . . . 35.14(17) ?
N41 Yb N52 N51 . . . . 31.38(16) ?
C65 N61 N62 C63 . . . . -0.1(3) ?
B2 N61 N62 C63 . . . . -179.4(3) ?
N11 N12 C13 C14 . . . . 1.2(4) ?
Yb N12 C13 C14 . . . . -142.6(3) ?
N11 N12 C13 C17 . . . . -172.2(3) ?
Yb N12 C13 C17 . . . . 44.0(5) ?
N12 C13 C14 C15 . . . . -0.6(4) ?
C17 C13 C14 C15 . . . . 172.5(3) ?
N12 N11 C15 C14 . . . . 1.1(3) ?
B1 N11 C15 C14 . . . . -163.5(3) ?
N12 N11 C15 C16 . . . . -177.4(3) ?
B1 N11 C15 C16 . . . . 18.0(5) ?
C13 C14 C15 N11 . . . . -0.3(4) ?
C13 C14 C15 C16 . . . . 178.0(3) ?
N12 C13 C17 C19 . . . . -20.8(5) ?
C14 C13 C17 C19 . . . . 167.0(4) ?
N12 C13 C17 C18 . . . . -143.3(3) ?
C14 C13 C17 C18 . . . . 44.4(5) ?
N12 C13 C17 C20 . . . . 98.2(4) ?
C14 C13 C17 C20 . . . . -74.0(5) ?
N21 N22 C23 C24 . . . . -0.9(3) ?
Yb N22 C23 C24 . . . . 168.1(2) ?
N21 N22 C23 C27 . . . . 173.8(3) ?
Yb N22 C23 C27 . . . . -17.2(5) ?
N22 C23 C24 C25 . . . . 0.8(4) ?
C27 C23 C24 C25 . . . . -173.7(3) ?
N22 N21 C25 C24 . . . . -0.2(4) ?
B1 N21 C25 C24 . . . . 171.1(3) ?
N22 N21 C25 C26 . . . . -179.9(3) ?
B1 N21 C25 C26 . . . . -8.5(5) ?
C23 C24 C25 N21 . . . . -0.3(4) ?
C23 C24 C25 C26 . . . . 179.3(3) ?
N22 C23 C27 C28A . . . . 13.9(6) ?
C24 C23 C27 C28A . . . . -172.3(5) ?
N22 C23 C27 C29B . . . . -163.5(8) ?
C24 C23 C27 C29B . . . . 10.3(9) ?
N22 C23 C27 C30A . . . . -110.5(5) ?
C24 C23 C27 C30A . . . . 63.3(5) ?
N22 C23 C27 C28B . . . . 67.0(7) ?
C24 C23 C27 C28B . . . . -119.2(7) ?
N22 C23 C27 C29A . . . . 136.1(4) ?
C24 C23 C27 C29A . . . . -50.1(5) ?
N22 C23 C27 C30B . . . . -43.6(6) ?
C24 C23 C27 C30B . . . . 130.2(6) ?
N31 N32 C33 C34 . . . . 0.9(3) ?
Yb N32 C33 C34 . . . . -144.7(3) ?
N31 N32 C33 C37 . . . . -174.2(3) ?
Yb N32 C33 C37 . . . . 40.2(5) ?
N32 C33 C34 C35 . . . . -0.7(4) ?
C37 C33 C34 C35 . . . . 174.2(3) ?
N32 N31 C35 C34 . . . . 0.5(4) ?
B1 N31 C35 C34 . . . . -174.7(3) ?
N32 N31 C35 C36 . . . . -179.3(3) ?
B1 N31 C35 C36 . . . . 5.5(5) ?
C33 C34 C35 N31 . . . . 0.1(4) ?
C33 C34 C35 C36 . . . . 179.8(4) ?
N32 C33 C37 C38 . . . . -25.9(4) ?
C34 C33 C37 C38 . . . . 159.9(3) ?
N32 C33 C37 C39 . . . . 95.5(4) ?
C34 C33 C37 C39 . . . . -78.7(4) ?
N32 C33 C37 C40 . . . . -146.1(3) ?
C34 C33 C37 C40 . . . . 39.7(5) ?
N41 N42 C43 C44 . . . . 0.5(3) ?
Yb N42 C43 C44 . . . . -114.5(3) ?
N41 N42 C43 C47 . . . . -174.5(3) ?
Yb N42 C43 C47 . . . . 70.4(4) ?
N42 C43 C44 C45 . . . . 0.2(4) ?
C47 C43 C44 C45 . . . . 174.9(3) ?
N42 N41 C45 C44 . . . . 1.2(3) ?
B2 N41 C45 C44 . . . . -166.4(3) ?
Yb N41 C45 C44 . . . . 64.5(4) ?
N42 N41 C45 C46 . . . . -175.9(3) ?
B2 N41 C45 C46 . . . . 16.6(5) ?
Yb N41 C45 C46 . . . . -112.5(4) ?
C43 C44 C45 N41 . . . . -0.8(4) ?
C43 C44 C45 C46 . . . . 176.0(3) ?
N42 C43 C47 C50 . . . . -30.1(5) ?
C44 C43 C47 C50 . . . . 155.9(3) ?
N42 C43 C47 C49 . . . . -152.0(3) ?
C44 C43 C47 C49 . . . . 34.0(5) ?
N42 C43 C47 C48 . . . . 90.0(4) ?
C44 C43 C47 C48 . . . . -84.1(4) ?
N51 N52 C53 C54 . . . . 0.7(3) ?
Yb N52 C53 C54 . . . . 179.5(3) ?
N51 N52 C53 C57 . . . . -179.4(3) ?
Yb N52 C53 C57 . . . . -0.7(5) ?
N52 C53 C54 C55 . . . . -0.5(4) ?
C57 C53 C54 C55 . . . . 179.6(3) ?
N52 N51 C55 C54 . . . . 0.3(3) ?
B2 N51 C55 C54 . . . . -177.3(3) ?
N52 N51 C55 C56 . . . . -178.7(3) ?
B2 N51 C55 C56 . . . . 3.7(6) ?
C53 C54 C55 N51 . . . . 0.1(3) ?
C53 C54 C55 C56 . . . . 179.1(3) ?
N52 C53 C57 C58 . . . . -4.8(4) ?
C54 C53 C57 C58 . . . . 175.1(3) ?
N52 C53 C57 C59 . . . . 117.0(3) ?
C54 C53 C57 C59 . . . . -63.2(4) ?
N52 C53 C57 C60 . . . . -125.2(3) ?
C54 C53 C57 C60 . . . . 54.6(4) ?
N61 N62 C63 C64 . . . . -0.1(4) ?
N61 N62 C63 C67 . . . . 179.5(3) ?
N62 C63 C64 C65 . . . . 0.3(4) ?
C67 C63 C64 C65 . . . . -179.3(3) ?
N62 N61 C65 C64 . . . . 0.3(4) ?
B2 N61 C65 C64 . . . . 179.5(3) ?
N62 N61 C65 C66 . . . . -179.0(3) ?
B2 N61 C65 C66 . . . . 0.2(5) ?
C63 C64 C65 N61 . . . . -0.4(4) ?
C63 C64 C65 C66 . . . . 178.9(4) ?
N62 C63 C67 C70 . . . . 0.8(5) ?
C64 C63 C67 C70 . . . . -179.8(5) ?
N62 C63 C67 C69 . . . . -122.6(4) ?
C64 C63 C67 C69 . . . . 56.9(5) ?
N62 C63 C67 C68 . . . . 120.1(4) ?
C64 C63 C67 C68 . . . . -60.4(5) ?
C15 N11 B1 N21 . . . . 125.8(3) ?
N12 N11 B1 N21 . . . . -36.9(4) ?
C15 N11 B1 N31 . . . . -107.6(3) ?
N12 N11 B1 N31 . . . . 89.7(3) ?
C25 N21 B1 N11 . . . . -118.6(3) ?
N22 N21 B1 N11 . . . . 51.7(3) ?
C25 N21 B1 N31 . . . . 115.6(3) ?
N22 N21 B1 N31 . . . . -74.2(3) ?
C35 N31 B1 N11 . . . . 134.9(3) ?
N32 N31 B1 N11 . . . . -39.6(4) ?
C35 N31 B1 N21 . . . . -100.1(3) ?
N32 N31 B1 N21 . . . . 85.3(3) ?
C65 N61 B2 N41 . . . . 162.1(3) ?
N62 N61 B2 N41 . . . . -18.8(4) ?
C65 N61 B2 N51 . . . . -71.2(4) ?
N62 N61 B2 N51 . . . . 108.0(3) ?
C45 N41 B2 N61 . . . . 57.9(4) ?
N42 N41 B2 N61 . . . . -108.9(3) ?
Yb N41 B2 N61 . . . . -151.0(2) ?
C45 N41 B2 N51 . . . . -70.3(4) ?
N42 N41 B2 N51 . . . . 123.0(3) ?
Yb N41 B2 N51 . . . . 80.9(2) ?
C55 N51 B2 N61 . . . . -20.9(5) ?
N52 N51 B2 N61 . . . . 161.6(2) ?
C55 N51 B2 N41 . . . . 106.6(4) ?
N52 N51 B2 N41 . . . . -70.9(3) ?
C6S C1S C2S C3S . . . . -1.6(7) ?
C7S C1S C2S C3S . . . . 179.3(6) ?
C1S C2S C3S C4S . . . . 2.1(8) ?
C2S C3S C4S C5S . . . . -0.3(8) ?
C3S C4S C5S C6S . . . . -1.9(8) ?
C4S C5S C6S C1S . . . . 2.4(8) ?
C2S C1S C6S C5S . . . . -0.6(7) ?
C7S C1S C6S C5S . . . . 178.5(6) ?
